data_7004104
loop_
_publ_author_name
'Kolotilov, Sergey V.'
'Schollmeyer, Dieter'
'Thompson, Laurence K.'
'Golub, Vladimir'
'Addison, Anthony W.'
'Pavlishchuk, Vitaly V.'

_publ_section_title
;
 Synthesis, structure and magnetic properties of oligometallic systems
 derived from di- and trinuclear copper(ii) amido-oximate complexes
;
_journal_issue 22
_journal_name_full 'Dalton Transactions'
_journal_page_first 3007
_journal_page_last 3014
_journal_paper_doi 10.1039/b802822b
_journal_year 2008
_chemical_formula_sum 'C13 H14 Cu2 N9 O10.25'
_chemical_formula_weight 611.86
_chemical_name_systematic
;
?
;
_space_group_IT_number 148
_symmetry_cell_setting trigonal
_symmetry_space_group_name_Hall '-R 3'
_symmetry_space_group_name_H-M 'R -3 :H'
_atom_sites_solution_hydrogens geom
_atom_sites_solution_primary direct
_atom_sites_solution_secondary difmap
_audit_creation_method SHELXL-97
_cell_angle_alpha 90.000(5)
_cell_angle_beta 90.000(5)
_cell_angle_gamma 120.000(5)
_cell_formula_units_Z 18
_cell_length_a 26.551(5)
_cell_length_b 26.551(5)
_cell_length_c 19.976(5)
_cell_measurement_temperature 293(2)
_cell_volume 12196(4)
_computing_cell_refinement 'Enraf Nonius Software V5'
_computing_data_collection 'Enraf Nonius Software V5'
_computing_data_reduction 'Corinc (Dr\"ager, 1971)'
_computing_structure_refinement 'SHELXL-97 (Sheldrick, 1997)'
_computing_structure_solution SIR-97
_diffrn_ambient_temperature 293(2)
_diffrn_measured_fraction_theta_full 0.999
_diffrn_measured_fraction_theta_max 0.999
_diffrn_measurement_device_type 'CAD4 Enraf Nonius'
_diffrn_measurement_method \q/2\w
_diffrn_radiation_monochromator graphite
_diffrn_radiation_source 'fine-focus sealed tube'
_diffrn_radiation_type MoK\a
_diffrn_radiation_wavelength 0.71069
_diffrn_reflns_av_R_equivalents 0.1518
_diffrn_reflns_av_sigmaI/netI 0.1016
_diffrn_reflns_limit_h_max 35
_diffrn_reflns_limit_h_min -35
_diffrn_reflns_limit_k_max 31
_diffrn_reflns_limit_k_min -35
_diffrn_reflns_limit_l_max 26
_diffrn_reflns_limit_l_min -26
_diffrn_reflns_number 47903
_diffrn_reflns_theta_full 28.34
_diffrn_reflns_theta_max 28.34
_diffrn_reflns_theta_min 1.53
_exptl_absorpt_coefficient_mu 1.635
_exptl_absorpt_correction_type none
_exptl_crystal_colour black
_exptl_crystal_density_diffrn 1.500
_exptl_crystal_density_method 'not measured'
_exptl_crystal_description block
_exptl_crystal_F_000 5530
_exptl_crystal_size_max 0.2
_exptl_crystal_size_mid 0.1
_exptl_crystal_size_min 0.1
_refine_diff_density_max 1.524
_refine_diff_density_min -1.413
_refine_diff_density_rms 0.191
_refine_ls_extinction_method none
_refine_ls_goodness_of_fit_ref 1.020
_refine_ls_hydrogen_treatment constr
_refine_ls_matrix_type full
_refine_ls_number_parameters 322
_refine_ls_number_reflns 6759
_refine_ls_number_restraints 0
_refine_ls_restrained_S_all 1.020
_refine_ls_R_factor_all 0.1628
_refine_ls_R_factor_gt 0.0777
_refine_ls_shift/su_max 0.056
_refine_ls_shift/su_mean 0.003
_refine_ls_structure_factor_coef Fsqd
_refine_ls_weighting_details 'calc w=1/[\s^2^(Fo^2^)+(0.1398P)^2^+0.0000P] where P=(Fo^2^+2Fc^2^)/3'
_refine_ls_weighting_scheme calc
_refine_ls_wR_factor_gt 0.2023
_refine_ls_wR_factor_ref 0.2488
_reflns_number_gt 3519
_reflns_number_total 6759
_reflns_threshold_expression >2sigma(I)
_cod_data_source_file b802822b.txt
_cod_data_source_block publication_text
_cod_depositor_comments
;
The following automatic conversions were performed:
'_symmetry_cell_setting' value 'Trigonal' changed to 'trigonal' according
to '/home/saulius/struct/CIF-dictionaries/cif_core.dic' dictionary named
'cif_core.dic' version 2.4.1 from 2010-06-29.

Automatic conversion script
Id: cif_fix_enum 1527 2010-12-29 10:47:43Z saulius 
;
_cod_original_sg_symbol_H-M R-3
_cod_database_code 7004104

loop_
_symmetry_equiv_pos_as_xyz
'x, y, z'
'-y, x-y, z'
'-x+y, -x, z'
'x+2/3, y+1/3, z+1/3'
'-y+2/3, x-y+1/3, z+1/3'
'-x+y+2/3, -x+1/3, z+1/3'
'x+1/3, y+2/3, z+2/3'
'-y+1/3, x-y+2/3, z+2/3'
'-x+y+1/3, -x+2/3, z+2/3'
'-x, -y, -z'
'y, -x+y, -z'
'x-y, x, -z'
'-x+2/3, -y+1/3, -z+1/3'
'y+2/3, -x+y+1/3, -z+1/3'
'x-y+2/3, x+1/3, -z+1/3'
'-x+1/3, -y+2/3, -z+2/3'
'y+1/3, -x+y+2/3, -z+2/3'
'x-y+1/3, x+2/3, -z+2/3'

loop_
_atom_site_label
_atom_site_type_symbol
_atom_site_fract_x
_atom_site_fract_y
_atom_site_fract_z
_atom_site_U_iso_or_equiv
_atom_site_adp_type
_atom_site_occupancy
_atom_site_symmetry_multiplicity
_atom_site_calc_flag
_atom_site_refinement_flags
_atom_site_disorder_assembly
_atom_site_disorder_group
C1 C 0.2271(4) -0.1179(3) 0.5725(4) 0.0566(19) Uani 1 1 d . . .
C2 C 0.2798(3) -0.1183(4) 0.5752(3) 0.061(2) Uani 1 1 d . . .
C3 C 0.2832(3) -0.1702(4) 0.5656(4) 0.056(2) Uani 1 1 d . . .
C4 C 0.3419(4) -0.2150(4) 0.5641(5) 0.075(3) Uani 1 1 d . . .
H32A H 0.3490 -0.2182 0.5171 0.090 Uiso 1 1 calc R . .
H32B H 0.3063 -0.2499 0.5770 0.090 Uiso 1 1 calc R . .
C5 C 0.3903(4) -0.2097(4) 0.6039(5) 0.077(3) Uani 1 1 d . . .
H29A H 0.3883 -0.2472 0.6041 0.093 Uiso 1 1 calc R . .
H29B H 0.3848 -0.2012 0.6497 0.093 Uiso 1 1 calc R . .
C6 C 0.4519(3) -0.1635(3) 0.5819(4) 0.059(2) Uani 1 1 d . . .
H26A H 0.4804 -0.1658 0.6102 0.071 Uiso 1 1 calc R . .
H26B H 0.4585 -0.1711 0.5361 0.071 Uiso 1 1 calc R . .
C7 C 0.5131(3) -0.0612(3) 0.5830(3) 0.0373(14) Uani 1 1 d . . .
C8 C 0.5182(3) -0.0029(3) 0.5872(3) 0.0357(14) Uani 1 1 d . . .
C9 C 0.5746(3) 0.0483(3) 0.5848(4) 0.0532(18) Uani 1 1 d . . .
C10 C 0.3671(4) 0.1171(3) 0.5442(3) 0.0524(19) Uani 1 1 d . . .
H17A H 0.3342 0.0833 0.5244 0.063 Uiso 1 1 calc R . .
H17B H 0.3758 0.1509 0.5172 0.063 Uiso 1 1 calc R . .
C11 C 0.3527(3) 0.1257(3) 0.6150(3) 0.0512(18) Uani 1 1 d . . .
H15A H 0.3834 0.1622 0.6328 0.061 Uiso 1 1 calc R . .
H15B H 0.3166 0.1264 0.6158 0.061 Uiso 1 1 calc R . .
C12 C 0.3511(3) 0.0852(3) 0.7295(3) 0.0481(17) Uani 1 1 d . . .
H19A H 0.3824 0.1238 0.7408 0.058 Uiso 1 1 calc R . .
H19B H 0.3150 0.0807 0.7470 0.058 Uiso 1 1 calc R . .
C13 C 0.3627(3) 0.0400(3) 0.7585(3) 0.0494(17) Uani 1 1 d . . .
H27A H 0.3291 0.0017 0.7519 0.059 Uiso 1 1 calc R . .
H27B H 0.3698 0.0464 0.8062 0.059 Uiso 1 1 calc R . .
N1 N 0.3316(3) -0.0711(3) 0.5865(3) 0.0619(18) Uani 1 1 d . . .
N2 N 0.3353(2) -0.1649(3) 0.5743(3) 0.0654(19) Uani 1 1 d . . .
N3 N 0.4595(2) -0.1047(2) 0.5862(3) 0.0457(13) Uani 1 1 d . . .
N4 N 0.4706(2) -0.0011(2) 0.5935(3) 0.0425(13) Uani 1 1 d . . .
N5 N 0.1837(4) -0.1188(3) 0.5686(4) 0.076(2) Uani 1 1 d . . .
N6 N 0.6191(4) 0.0876(3) 0.5831(5) 0.090(3) Uani 1 1 d . . .
N7 N 0.4187(2) 0.1087(2) 0.5467(3) 0.0424(13) Uani 1 1 d . . .
N8 N 0.3472(2) 0.0767(2) 0.6555(3) 0.0413(12) Uani 1 1 d . . .
N9 N 0.4146(3) 0.0436(3) 0.7247(3) 0.0480(14) Uani 1 1 d . . .
O1 O 0.3309(3) -0.0250(2) 0.5936(2) 0.0662(16) Uani 1 1 d . . .
O2 O 0.2372(2) -0.2157(3) 0.5493(3) 0.0677(16) Uani 1 1 d . . .
O3 O 0.55953(17) -0.06301(18) 0.5769(2) 0.0392(10) Uani 1 1 d . . .
O4 O 0.4750(2) 0.0504(2) 0.5974(3) 0.0568(13) Uani 1 1 d . . .
O5 O 0.39652(18) -0.07461(19) 0.7099(2) 0.0409(10) Uani 1 1 d . . .
O6 O 0.2212(8) 0.0163(7) 0.5881(10) 0.125(6) Uani 0.50 1 d P . .
O7 O 0.2081(8) 0.0587(8) 0.6910(13) 0.157(9) Uani 0.50 1 d P . .
O8 O 0.2357(3) -0.2780(4) 0.4409(4) 0.137(4) Uani 1 1 d . . .
O9 O 0.1802(11) -0.3908(12) 0.3632(19) 0.211(13) Uani 0.50 1 d P . .
O10 O 0.308(3) -0.344(6) 0.4370(19) 0.36(3) Uiso 0.50 1 d P . .
O11 O 0.208(3) 0.069(3) 0.520(3) 0.42(3) Uiso 0.50 1 d P . .
O12 O 0.207(3) -0.488(4) 0.344(4) 0.52(5) Uiso 0.50 1 d P . .
O13 O 0.184(2) -0.365(2) 0.306(3) 0.32(2) Uiso 0.50 1 d P . .
O14 O 0.1790(15) 0.0231(15) 0.4523(19) 0.245(13) Uiso 0.50 1 d P . .
O15 O 0.195(4) -0.407(4) 0.298(5) 0.30(4) Uiso 0.25 1 d P . .
Cu1 Cu 0.39875(3) -0.08442(4) 0.59433(4) 0.0440(3) Uani 1 1 d . . .
Cu2 Cu 0.40980(3) 0.05959(3) 0.62698(4) 0.0388(3) Uani 1 1 d . . .

loop_
_atom_site_aniso_label
_atom_site_aniso_U_11
_atom_site_aniso_U_22
_atom_site_aniso_U_33
_atom_site_aniso_U_23
_atom_site_aniso_U_13
_atom_site_aniso_U_12
C1 0.057(5) 0.051(5) 0.048(4) -0.010(3) -0.010(4) 0.016(4)
C2 0.024(3) 0.079(6) 0.033(4) 0.006(3) -0.007(3) -0.009(4)
C3 0.048(5) 0.069(5) 0.037(4) -0.002(3) 0.008(3) 0.018(4)
C4 0.048(5) 0.069(6) 0.098(7) -0.021(5) -0.001(5) 0.022(4)
C5 0.062(6) 0.063(6) 0.094(7) -0.004(5) -0.006(5) 0.022(5)
C6 0.037(4) 0.040(4) 0.093(6) -0.015(4) -0.001(4) 0.014(3)
C7 0.041(4) 0.050(4) 0.031(3) -0.002(3) 0.000(3) 0.030(3)
C8 0.043(4) 0.046(4) 0.029(3) 0.009(3) 0.009(2) 0.030(3)
C9 0.058(5) 0.040(4) 0.066(5) 0.009(3) 0.022(4) 0.027(4)
C10 0.087(6) 0.057(4) 0.036(4) 0.003(3) 0.004(3) 0.054(4)
C11 0.075(5) 0.064(5) 0.044(4) 0.002(3) 0.004(3) 0.057(4)
C12 0.067(5) 0.051(4) 0.037(4) 0.000(3) 0.010(3) 0.037(4)
C13 0.070(5) 0.055(4) 0.038(4) 0.007(3) 0.013(3) 0.042(4)
N1 0.081(5) 0.084(5) 0.042(4) 0.008(3) 0.015(3) 0.057(4)
N2 0.029(3) 0.096(5) 0.053(4) 0.007(3) 0.004(3) 0.017(3)
N3 0.030(3) 0.047(3) 0.060(4) -0.001(3) 0.002(2) 0.019(3)
N4 0.054(3) 0.051(3) 0.035(3) 0.011(2) 0.013(2) 0.036(3)
N5 0.078(5) 0.065(5) 0.086(6) -0.006(4) -0.003(4) 0.037(4)
N6 0.072(5) 0.059(5) 0.136(8) 0.015(5) 0.042(5) 0.030(4)
N7 0.063(4) 0.043(3) 0.037(3) 0.008(2) 0.010(3) 0.037(3)
N8 0.054(3) 0.043(3) 0.036(3) -0.002(2) 0.005(2) 0.031(3)
N9 0.061(4) 0.058(4) 0.035(3) 0.012(3) 0.005(3) 0.037(3)
O1 0.118(5) 0.060(3) 0.041(3) -0.003(2) 0.005(3) 0.060(4)
O2 0.031(3) 0.093(4) 0.061(3) -0.023(3) 0.004(2) 0.017(3)
O3 0.035(2) 0.045(3) 0.045(3) 0.0019(19) 0.0045(19) 0.025(2)
O4 0.062(3) 0.058(3) 0.070(3) 0.027(3) 0.029(3) 0.046(3)
O5 0.043(2) 0.046(3) 0.036(2) 0.0078(19) 0.0067(19) 0.025(2)
O6 0.116(13) 0.096(12) 0.177(17) -0.007(11) 0.009(12) 0.065(11)
O7 0.087(12) 0.086(12) 0.28(3) -0.022(14) -0.050(14) 0.032(10)
O8 0.090(6) 0.135(7) 0.126(7) -0.062(6) 0.012(5) 0.011(5)
O9 0.128(19) 0.14(2) 0.29(4) 0.04(2) 0.02(2) 0.013(15)
Cu1 0.0349(4) 0.0631(6) 0.0400(5) 0.0062(4) 0.0038(3) 0.0289(4)
Cu2 0.0508(5) 0.0408(5) 0.0371(4) 0.0079(3) 0.0105(3) 0.0322(4)

loop_
_atom_type_symbol
_atom_type_description
_atom_type_scat_dispersion_real
_atom_type_scat_dispersion_imag
_atom_type_scat_source
C C 0.0033 0.0016 'International Tables Vol C Tables 4.2.6.8 and 6.1.1.4'
H H 0.0000 0.0000 'International Tables Vol C Tables 4.2.6.8 and 6.1.1.4'
N N 0.0061 0.0033 'International Tables Vol C Tables 4.2.6.8 and 6.1.1.4'
O O 0.0106 0.0060 'International Tables Vol C Tables 4.2.6.8 and 6.1.1.4'
Cu Cu 0.3201 1.2651 'International Tables Vol C Tables 4.2.6.8 and 6.1.1.4'

loop_
_geom_angle_atom_site_label_1
_geom_angle_atom_site_label_2
_geom_angle_atom_site_label_3
_geom_angle
_geom_angle_site_symmetry_1
_geom_angle_site_symmetry_3
_geom_angle_publ_flag
N5 C1 C2 177.8(9) . . ?
N1 C2 C1 124.1(9) . . ?
N1 C2 C3 113.2(7) . . ?
C1 C2 C3 122.7(7) . . ?
O2 C3 N2 126.5(8) . . ?
O2 C3 C2 117.3(7) . . ?
N2 C3 C2 116.2(7) . . ?
N2 C4 C5 110.0(7) . . ?
C4 C5 C6 117.1(8) . . ?
N3 C6 C5 110.8(6) . . ?
O3 C7 N3 128.4(6) . . ?
O3 C7 C8 117.5(6) . . ?
N3 C7 C8 114.0(5) . . ?
N4 C8 C9 123.0(6) . . ?
N4 C8 C7 117.4(6) . . ?
C9 C8 C7 119.6(5) . . ?
N6 C9 C8 178.5(8) . . ?
N7 C10 C11 108.1(5) . . ?
N8 C11 C10 107.6(5) . . ?
C13 C12 N8 106.8(5) . . ?
C12 C13 N9 109.1(5) . . ?
O1 N1 C2 115.4(7) . . ?
O1 N1 Cu1 128.5(6) . . ?
C2 N1 Cu1 116.0(6) . . ?
C3 N2 C4 118.9(7) . . ?
C3 N2 Cu1 114.6(6) . . ?
C4 N2 Cu1 126.3(5) . . ?
C7 N3 C6 116.3(5) . . ?
C7 N3 Cu1 116.5(4) . . ?
C6 N3 Cu1 127.2(4) . . ?
C8 N4 O4 117.5(6) . . ?
C8 N4 Cu1 110.9(4) . . ?
O4 N4 Cu1 131.6(4) . . ?
C10 N7 Cu2 107.8(4) . . ?
C11 N8 C12 116.2(5) . . ?
C11 N8 Cu2 108.3(4) . . ?
C12 N8 Cu2 108.2(4) . . ?
C13 N9 Cu2 107.3(4) . . ?
N1 O1 Cu2 123.2(5) . . ?
N4 O4 Cu2 121.5(4) . . ?
O10 O10 O10 60.00(4) 3_655 2_545 ?
O10 O10 O12 145(8) 3_655 . ?
O10 O10 O12 97(10) 2_545 . ?
N3 Cu1 N2 93.5(3) . . ?
N3 Cu1 N1 169.5(3) . . ?
N2 Cu1 N1 79.8(3) . . ?
N3 Cu1 N4 81.2(2) . . ?
N2 Cu1 N4 167.2(2) . . ?
N1 Cu1 N4 103.7(3) . . ?
N3 Cu1 O5 100.6(2) . . ?
N2 Cu1 O5 105.3(2) . . ?
N1 Cu1 O5 89.0(2) . . ?
N4 Cu1 O5 87.14(18) . . ?
O4 Cu2 N7 90.9(2) . . ?
O4 Cu2 N8 174.8(2) . . ?
N7 Cu2 N8 85.5(2) . . ?
O4 Cu2 N9 96.5(2) . . ?
N7 Cu2 N9 155.9(2) . . ?
N8 Cu2 N9 85.4(2) . . ?
O4 Cu2 O1 102.9(2) . . ?
N7 Cu2 O1 99.1(2) . . ?
N8 Cu2 O1 81.3(2) . . ?
N9 Cu2 O1 101.5(2) . . ?

loop_
_geom_bond_atom_site_label_1
_geom_bond_atom_site_label_2
_geom_bond_distance
_geom_bond_site_symmetry_2
_geom_bond_publ_flag
C1 N5 1.144(10) . ?
C1 C2 1.405(12) . ?
C2 N1 1.337(9) . ?
C2 C3 1.438(12) . ?
C3 O2 1.257(9) . ?
C3 N2 1.330(10) . ?
C4 N2 1.439(11) . ?
C4 C5 1.459(12) . ?
C5 C6 1.539(11) . ?
C6 N3 1.474(9) . ?
C7 O3 1.263(7) . ?
C7 N3 1.311(8) . ?
C7 C8 1.488(8) . ?
C8 N4 1.295(8) . ?
C8 C9 1.434(10) . ?
C9 N6 1.119(10) . ?
C10 N7 1.495(9) . ?
C10 C11 1.511(9) . ?
C11 N8 1.475(8) . ?
C12 C13 1.494(9) . ?
C12 N8 1.492(8) . ?
C13 N9 1.494(9) . ?
N1 O1 1.239(8) . ?
N1 Cu1 1.991(6) . ?
N2 Cu1 1.990(7) . ?
N3 Cu1 1.946(5) . ?
N4 O4 1.316(7) . ?
N4 Cu1 2.076(6) . ?
N7 Cu2 2.006(5) . ?
N8 Cu2 2.012(5) . ?
N9 Cu2 2.016(5) . ?
O1 Cu2 2.274(6) . ?
O4 Cu2 1.956(4) . ?
O5 Cu1 2.327(4) . ?
O10 O10 1.02(11) 3_655 ?
O10 O10 1.02(11) 2_545 ?
O10 O12 3.87(13) . ?
